data_7219369
loop_
_publ_author_name
'Zhao, Tong'
'Xing, Qifeng'
'Song, Kuifeng'
'Ban, Qing'
'Liang, Tongling'
'Liu, Qingbin'
'Sun, Wen Hua'

_publ_section_title
;
 Enhancing catalytic activity towards Heck-reaction by using
 4,5,9,10-tetra(arylimino)pyrenylidenyldipalladium tetrachlorides
;
_journal_name_full 'RSC Adv.'
_journal_paper_doi 10.1039/C4RA16193A
_journal_year 2015
_chemical_formula_moiety 'C48 H42 Cl2 N4 Pd'
_chemical_formula_sum 'C48 H42 Cl2 N4 Pd'
_chemical_formula_weight 852.16
_chemical_name_systematic
; 
 ? 
;
_space_group_IT_number 14
_symmetry_cell_setting monoclinic
_symmetry_space_group_name_Hall '-P 2ybc'
_symmetry_space_group_name_H-M 'P 1 21/c 1'
_atom_sites_solution_hydrogens geom
_atom_sites_solution_primary direct
_atom_sites_solution_secondary difmap
_audit_creation_method SHELXL-97
_audit_update_record
;
2014-11-27 deposited with the CCDC.
2015-01-20 downloaded from the CCDC.
;
_cell_angle_alpha 90.00
_cell_angle_beta 106.27(3)
_cell_angle_gamma 90.00
_cell_formula_units_Z 4
_cell_length_a 18.764(4)
_cell_length_b 12.137(2)
_cell_length_c 21.618(4)
_cell_measurement_temperature 173(2)
_cell_volume 4726.1(17)
_computing_cell_refinement 'CrystalClear (Rigaku Inc., 2007)'
_computing_data_collection 'CrystalClear (Rigaku Inc., 2007)'
_computing_data_reduction 'CrystalClear (Rigaku Inc., 2007)'
_computing_molecular_graphics 'XP in Siemens SHELXTL (Sheldrick, 1994)'
_computing_publication_material 'SHELX97 (Sheldrick, 1997)'
_computing_structure_refinement 'SHELXL-97 (Sheldrick, 1997)'
_computing_structure_solution 'SHELXS-97 (Sheldrick, 1990)'
_diffrn_ambient_temperature 173(2)
_diffrn_measured_fraction_theta_full 0.990
_diffrn_measured_fraction_theta_max 0.990
_diffrn_measurement_device_type 'MM007-HF CCD(Saturn 724+)'
_diffrn_measurement_method '\w scans at fixed \c = 45\%'
_diffrn_radiation_monochromator graphite
_diffrn_radiation_source 'fine-focus sealed tube'
_diffrn_radiation_type MoK\a
_diffrn_radiation_wavelength 0.71073
_diffrn_reflns_av_R_equivalents 0.1035
_diffrn_reflns_av_sigmaI/netI 0.1041
_diffrn_reflns_limit_h_max 19
_diffrn_reflns_limit_h_min -22
_diffrn_reflns_limit_k_max 14
_diffrn_reflns_limit_k_min -14
_diffrn_reflns_limit_l_max 25
_diffrn_reflns_limit_l_min -25
_diffrn_reflns_number 26306
_diffrn_reflns_theta_full 25.00
_diffrn_reflns_theta_max 25.00
_diffrn_reflns_theta_min 1.13
_exptl_absorpt_coefficient_mu 0.539
_exptl_absorpt_correction_T_max 0.9596
_exptl_absorpt_correction_T_min 0.8919
_exptl_crystal_colour red
_exptl_crystal_density_diffrn 1.198
_exptl_crystal_density_method 'not measured'
_exptl_crystal_description needle
_exptl_crystal_F_000 1752
_exptl_crystal_size_max 0.22
_exptl_crystal_size_mid 0.12
_exptl_crystal_size_min 0.08
_platon_squeeze_details ' ?'
_refine_diff_density_max 0.740
_refine_diff_density_min -0.952
_refine_diff_density_rms 0.202
_refine_ls_extinction_method none
_refine_ls_goodness_of_fit_ref 1.072
_refine_ls_hydrogen_treatment constr
_refine_ls_matrix_type full
_refine_ls_number_parameters 504
_refine_ls_number_reflns 8255
_refine_ls_number_restraints 5
_refine_ls_restrained_S_all 1.072
_refine_ls_R_factor_all 0.1265
_refine_ls_R_factor_gt 0.1000
_refine_ls_shift/su_max 0.001
_refine_ls_shift/su_mean 0.000
_refine_ls_structure_factor_coef Fsqd
_refine_ls_weighting_details 'calc w=1/[\s^2^(Fo^2^)+(0.1482P)^2^+16.7121P] where P=(Fo^2^+2Fc^2^)/3'
_refine_ls_weighting_scheme calc
_refine_ls_wR_factor_gt 0.2662
_refine_ls_wR_factor_ref 0.2883
_reflns_number_gt 6308
_reflns_number_total 8255
_reflns_threshold_expression >2sigma(I)
_cod_data_source_file c4ra16193a1.cif
_cod_data_source_block C1
_cod_original_cell_volume 4726.2(16)
_cod_original_sg_symbol_H-M P21/c
_cod_database_code 7219369

loop_
_symmetry_equiv_pos_as_xyz
'x, y, z'
'-x, y+1/2, -z+1/2'
'-x, -y, -z'
'x, -y-1/2, z-1/2'

loop_
_atom_site_label
_atom_site_type_symbol
_atom_site_fract_x
_atom_site_fract_y
_atom_site_fract_z
_atom_site_U_iso_or_equiv
_atom_site_adp_type
_atom_site_occupancy
_atom_site_symmetry_multiplicity
_atom_site_calc_flag
_atom_site_refinement_flags
Pd1 Pd 0.55917(3) 0.36776(5) 0.72798(3) 0.0350(3) Uani 1 1 d .
Cl2 Cl 0.54167(18) 0.2760(2) 0.63249(12) 0.0706(8) Uani 1 1 d .
N2 N 0.6168(3) 0.4945(5) 0.7043(3) 0.0325(14) Uani 1 1 d .
N1 N 0.5817(3) 0.4608(5) 0.8096(3) 0.0289(13) Uani 1 1 d .
N3 N 0.8958(4) 0.8589(5) 0.8811(4) 0.0399(16) Uani 1 1 d .
C34 C 0.9662(4) 0.7148(7) 0.8473(5) 0.042(2) Uani 1 1 d .
N4 N 0.7778(3) 0.9591(5) 0.9316(3) 0.0371(15) Uani 1 1 d .
C14 C 0.7976(4) 0.8179(6) 0.7405(4) 0.0339(17) Uani 1 1 d .
H14 H 0.8379 0.8653 0.7405 0.041 Uiso 1 1 calc R
C37 C 1.0322(5) 0.8678(8) 0.7863(5) 0.054(2) Uani 1 1 d .
H37 H 1.0535 0.9204 0.7642 0.065 Uiso 1 1 calc R
C8 C 0.6490(5) 0.7032(7) 0.9675(5) 0.048(2) Uani 1 1 d .
H8 H 0.6321 0.7016 1.0050 0.057 Uiso 1 1 calc R
C43 C 0.8315(6) 1.2172(8) 0.8645(6) 0.061(3) Uani 1 1 d .
H43 H 0.8144 1.2637 0.8280 0.073 Uiso 1 1 calc R
C33 C 0.9461(4) 0.8226(7) 0.8454(4) 0.0379(18) Uani 1 1 d .
C16 C 0.6987(4) 0.6972(6) 0.6842(4) 0.0358(18) Uani 1 1 d .
H16 H 0.6701 0.6659 0.6448 0.043 Uiso 1 1 calc R
C39 C 0.9558(5) 1.0210(7) 0.8162(5) 0.051(2) Uani 1 1 d .
H39A H 0.9952 1.0679 0.8088 0.077 Uiso 1 1 calc R
H39B H 0.9481 1.0391 0.8580 0.077 Uiso 1 1 calc R
H39C H 0.9097 1.0334 0.7820 0.077 Uiso 1 1 calc R
C38 C 0.9781(4) 0.9026(8) 0.8159(4) 0.044(2) Uani 1 1 d .
C13 C 0.7835(4) 0.7896(6) 0.7985(4) 0.0341(17) Uani 1 1 d .
C18 C 0.6144(4) 0.3667(7) 0.9133(4) 0.0403(19) Uani 1 1 d .
C6 C 0.6460(4) 0.6279(6) 0.8616(4) 0.0329(17) Uani 1 1 d .
C3 C 0.6865(4) 0.6637(6) 0.7416(4) 0.0303(16) Uani 1 1 d .
C21 C 0.4699(5) 0.4047(8) 0.9226(5) 0.050(2) Uani 1 1 d .
H21 H 0.4214 0.4183 0.9263 0.060 Uiso 1 1 calc R
C41 C 0.8205(4) 1.0556(6) 0.9223(4) 0.040(2) Uani 1 1 d .
C4 C 0.7246(4) 0.7174(6) 0.7989(4) 0.0321(17) Uani 1 1 d .
C11 C 0.7793(4) 0.8726(6) 0.9029(4) 0.0364(18) Uani 1 1 d .
C30 C 0.5842(6) 0.5326(8) 0.5905(4) 0.059(3) Uani 1 1 d .
C12 C 0.8256(4) 0.8417(7) 0.8604(4) 0.0368(18) Uani 1 1 d .
C7 C 0.6190(5) 0.6315(6) 0.9182(4) 0.0401(19) Uani 1 1 d .
H7 H 0.5800 0.5836 0.9210 0.048 Uiso 1 1 calc R
C5 C 0.7013(4) 0.7044(6) 0.8588(4) 0.0285(16) Uani 1 1 d .
C22 C 0.4878(4) 0.4350(6) 0.8665(4) 0.0357(18) Uani 1 1 d .
C35 C 1.0228(6) 0.6836(10) 0.8193(6) 0.066(3) Uani 1 1 d .
H35 H 1.0391 0.6092 0.8216 0.079 Uiso 1 1 calc R
C20 C 0.5221(5) 0.3550(8) 0.9726(4) 0.052(2) Uani 1 1 d .
H20 H 0.5095 0.3352 1.0108 0.063 Uiso 1 1 calc R
C1 C 0.6192(4) 0.5505(6) 0.8094(4) 0.0315(16) Uani 1 1 d .
C23 C 0.4312(5) 0.4860(7) 0.8103(5) 0.048(2) Uani 1 1 d .
H23A H 0.3846 0.4446 0.8017 0.071 Uiso 1 1 calc R
H23B H 0.4496 0.4838 0.7722 0.071 Uiso 1 1 calc R
H23C H 0.4225 0.5626 0.8205 0.071 Uiso 1 1 calc R
C2 C 0.6385(4) 0.5693(6) 0.7468(4) 0.0316(16) Uani 1 1 d .
C19 C 0.5939(5) 0.3333(8) 0.9675(4) 0.048(2) Uani 1 1 d .
H19 H 0.6287 0.2955 1.0013 0.057 Uiso 1 1 calc R
C36 C 1.0548(5) 0.7616(8) 0.7883(5) 0.053(2) Uani 1 1 d .
H36 H 1.0921 0.7406 0.7687 0.064 Uiso 1 1 calc R
C15 C 0.7530(5) 0.7771(7) 0.6833(4) 0.042(2) Uani 1 1 d .
H15 H 0.7588 0.8025 0.6435 0.051 Uiso 1 1 calc R
C9 C 0.7035(4) 0.7779(7) 0.9639(4) 0.0409(19) Uani 1 1 d .
H9 H 0.7236 0.8275 0.9984 0.049 Uiso 1 1 calc R
C24 C 0.6913(5) 0.3435(9) 0.9081(5) 0.055(2) Uani 1 1 d .
H24A H 0.7189 0.3006 0.9456 0.083 Uiso 1 1 calc R
H24B H 0.7171 0.4132 0.9067 0.083 Uiso 1 1 calc R
H24C H 0.6880 0.3014 0.8687 0.083 Uiso 1 1 calc R
C47 C 0.9090(6) 1.0082(10) 1.0302(5) 0.074(3) Uani 1 1 d .
H47A H 0.8703 1.0042 1.0526 0.111 Uiso 1 1 calc R
H47B H 0.9548 1.0370 1.0597 0.111 Uiso 1 1 calc R
H47C H 0.9182 0.9343 1.0158 0.111 Uiso 1 1 calc R
C40 C 0.9344(5) 0.6267(8) 0.8839(6) 0.065(3) Uani 1 1 d .
H40A H 0.9389 0.6525 0.9277 0.097 Uiso 1 1 calc R
H40B H 0.9623 0.5579 0.8857 0.097 Uiso 1 1 calc R
H40C H 0.8820 0.6138 0.8613 0.097 Uiso 1 1 calc R
C44 C 0.8938(6) 1.2468(9) 0.9140(7) 0.073(4) Uani 1 1 d .
H44 H 0.9191 1.3137 0.9115 0.088 Uiso 1 1 calc R
C48 C 0.7267(5) 1.0895(9) 0.8152(5) 0.058(3) Uani 1 1 d .
H48A H 0.7099 1.1526 0.7865 0.086 Uiso 1 1 calc R
H48B H 0.6872 1.0670 0.8340 0.086 Uiso 1 1 calc R
H48C H 0.7389 1.0281 0.7905 0.086 Uiso 1 1 calc R
C29 C 0.5993(7) 0.5299(10) 0.5332(6) 0.076(3) Uani 1 1 d U
H29 H 0.5664 0.5640 0.4967 0.091 Uiso 1 1 calc R
C10 C 0.7281(4) 0.7794(7) 0.9096(4) 0.0389(19) Uani 1 1 d .
C42 C 0.7950(4) 1.1217(7) 0.8685(5) 0.046(2) Uani 1 1 d .
C25 C 0.6333(5) 0.4886(7) 0.6441(4) 0.0411(19) Uani 1 1 d .
C26 C 0.7001(6) 0.4345(9) 0.6444(6) 0.067(3) Uani 1 1 d U
C45 C 0.9183(5) 1.1798(10) 0.9657(7) 0.069(3) Uani 1 1 d .
H45 H 0.9612 1.2000 0.9990 0.083 Uiso 1 1 calc R
C17 C 0.5601(4) 0.4206(6) 0.8645(4) 0.0315(16) Uani 1 1 d .
C46 C 0.8831(5) 1.0859(8) 0.9709(5) 0.053(2) Uani 1 1 d .
C28 C 0.6609(8) 0.4788(10) 0.5277(7) 0.084(3) Uani 1 1 d U
H28 H 0.6696 0.4751 0.4866 0.101 Uiso 1 1 calc R
Cl1 Cl 0.49911(14) 0.22983(18) 0.76436(12) 0.0543(6) Uani 1 1 d .
C31 C 0.5153(6) 0.5878(10) 0.5974(5) 0.071(3) Uani 1 1 d .
H31A H 0.4975 0.6409 0.5623 0.107 Uiso 1 1 calc R
H31B H 0.5266 0.6264 0.6389 0.107 Uiso 1 1 calc R
H31C H 0.4769 0.5323 0.5956 0.107 Uiso 1 1 calc R
C27 C 0.7124(7) 0.4313(10) 0.5803(7) 0.076(3) Uani 1 1 d U
H27 H 0.7556 0.3968 0.5747 0.092 Uiso 1 1 calc R
C32 C 0.7485(7) 0.3864(11) 0.7017(8) 0.099(5) Uani 1 1 d .
H32A H 0.7721 0.4451 0.7317 0.149 Uiso 1 1 calc R
H32B H 0.7869 0.3428 0.6903 0.149 Uiso 1 1 calc R
H32C H 0.7197 0.3387 0.7223 0.149 Uiso 1 1 calc R

loop_
_atom_site_aniso_label
_atom_site_aniso_U_11
_atom_site_aniso_U_22
_atom_site_aniso_U_33
_atom_site_aniso_U_23
_atom_site_aniso_U_13
_atom_site_aniso_U_12
Pd1 0.0414(4) 0.0304(4) 0.0363(4) -0.0071(3) 0.0158(3) -0.0122(2)
Cl2 0.120(2) 0.0563(15) 0.0482(15) -0.0256(12) 0.0439(15) -0.0483(15)
N2 0.033(3) 0.037(4) 0.029(3) -0.001(3) 0.012(3) -0.004(3)
N1 0.031(3) 0.028(3) 0.029(3) 0.000(3) 0.011(2) -0.004(3)
N3 0.035(3) 0.043(4) 0.044(4) -0.004(3) 0.015(3) -0.009(3)
C34 0.033(4) 0.040(5) 0.058(6) -0.016(4) 0.019(4) 0.000(3)
N4 0.042(3) 0.032(4) 0.043(4) -0.013(3) 0.020(3) -0.011(3)
C14 0.030(3) 0.032(4) 0.040(5) -0.004(4) 0.010(3) -0.016(3)
C37 0.051(5) 0.056(6) 0.065(7) -0.007(5) 0.032(5) -0.011(4)
C8 0.062(5) 0.039(5) 0.053(6) -0.010(4) 0.035(4) -0.017(4)
C43 0.059(6) 0.038(5) 0.092(8) 0.013(5) 0.032(6) 0.008(5)
C33 0.033(4) 0.049(5) 0.035(4) -0.013(4) 0.015(3) -0.004(4)
C16 0.045(4) 0.026(4) 0.032(4) -0.003(3) 0.004(3) -0.013(3)
C39 0.051(5) 0.049(5) 0.060(6) 0.010(5) 0.026(4) -0.004(4)
C38 0.041(4) 0.051(5) 0.043(5) -0.007(4) 0.019(4) -0.006(4)
C13 0.027(3) 0.033(4) 0.044(5) 0.000(4) 0.013(3) -0.004(3)
C18 0.039(4) 0.040(5) 0.044(5) -0.004(4) 0.015(4) -0.003(3)
C6 0.031(4) 0.037(4) 0.032(4) -0.007(3) 0.011(3) 0.006(3)
C3 0.035(4) 0.028(4) 0.030(4) 0.001(3) 0.013(3) -0.004(3)
C21 0.045(5) 0.058(6) 0.052(6) -0.002(5) 0.022(4) -0.021(4)
C41 0.042(4) 0.031(4) 0.057(6) -0.012(4) 0.029(4) -0.005(3)
C4 0.028(3) 0.036(4) 0.034(4) 0.003(3) 0.010(3) 0.000(3)
C11 0.038(4) 0.027(4) 0.047(5) 0.000(4) 0.017(4) -0.009(3)
C30 0.095(8) 0.060(6) 0.024(5) -0.014(4) 0.021(5) -0.036(6)
C12 0.047(4) 0.035(4) 0.031(4) -0.011(3) 0.015(3) -0.010(4)
C7 0.049(4) 0.029(4) 0.051(5) -0.003(4) 0.030(4) -0.005(3)
C5 0.028(3) 0.023(4) 0.034(4) -0.004(3) 0.008(3) 0.000(3)
C22 0.040(4) 0.025(4) 0.049(5) -0.005(3) 0.022(4) -0.009(3)
C35 0.066(6) 0.067(7) 0.075(8) -0.012(6) 0.035(6) 0.000(5)
C20 0.058(5) 0.074(7) 0.031(5) 0.001(4) 0.022(4) -0.012(5)
C1 0.033(4) 0.027(4) 0.038(4) 0.004(3) 0.015(3) 0.001(3)
C23 0.044(4) 0.046(5) 0.056(6) 0.008(4) 0.019(4) 0.002(4)
C2 0.031(3) 0.032(4) 0.032(4) 0.006(3) 0.007(3) 0.011(3)
C19 0.060(5) 0.048(5) 0.032(5) -0.005(4) 0.009(4) 0.003(4)
C36 0.048(5) 0.057(6) 0.068(7) -0.019(5) 0.039(5) -0.016(4)
C15 0.054(5) 0.046(5) 0.033(5) -0.002(4) 0.022(4) -0.019(4)
C9 0.044(4) 0.040(5) 0.043(5) -0.018(4) 0.021(4) -0.011(4)
C24 0.049(5) 0.064(6) 0.053(6) 0.003(5) 0.014(4) 0.019(5)
C47 0.066(6) 0.091(8) 0.048(6) -0.029(6) -0.014(5) -0.017(6)
C40 0.048(5) 0.047(6) 0.100(9) -0.008(6) 0.023(6) 0.000(4)
C44 0.067(7) 0.037(6) 0.120(11) -0.018(7) 0.033(7) -0.012(5)
C48 0.044(5) 0.061(6) 0.064(7) 0.009(5) 0.008(4) -0.002(4)
C29 0.100(7) 0.075(8) 0.053(7) 0.004(6) 0.024(6) -0.039(6)
C10 0.039(4) 0.052(5) 0.033(4) -0.012(4) 0.022(3) -0.006(4)
C42 0.033(4) 0.038(5) 0.070(7) -0.016(4) 0.019(4) 0.001(3)
C25 0.050(5) 0.033(4) 0.044(5) -0.011(4) 0.019(4) -0.013(4)
C26 0.075(7) 0.054(6) 0.094(7) -0.014(6) 0.060(6) 0.004(5)
C45 0.042(5) 0.062(7) 0.104(10) -0.017(7) 0.020(5) -0.015(5)
C17 0.036(4) 0.027(4) 0.034(4) -0.005(3) 0.013(3) -0.004(3)
C46 0.044(5) 0.049(5) 0.062(6) -0.015(5) 0.006(4) -0.007(4)
C28 0.117(9) 0.069(8) 0.081(7) -0.018(6) 0.052(7) -0.046(6)
Cl1 0.0749(15) 0.0444(12) 0.0522(14) -0.0132(10) 0.0322(11) -0.0329(11)
C31 0.065(6) 0.077(7) 0.051(7) 0.005(6) -0.018(5) -0.015(6)
C27 0.081(7) 0.070(7) 0.103(8) -0.041(6) 0.067(6) -0.026(5)
C32 0.069(8) 0.088(9) 0.161(15) 0.011(10) 0.067(9) 0.030(7)

loop_
_atom_type_symbol
_atom_type_description
_atom_type_scat_dispersion_real
_atom_type_scat_dispersion_imag
_atom_type_scat_source
C C 0.0033 0.0016 'International Tables Vol C Tables 4.2.6.8 and 6.1.1.4'
H H 0.0000 0.0000 'International Tables Vol C Tables 4.2.6.8 and 6.1.1.4'
Cl Cl 0.1484 0.1585 'International Tables Vol C Tables 4.2.6.8 and 6.1.1.4'
N N 0.0061 0.0033 'International Tables Vol C Tables 4.2.6.8 and 6.1.1.4'
Pd Pd -0.9988 1.0072 'International Tables Vol C Tables 4.2.6.8 and 6.1.1.4'

loop_
_geom_angle_atom_site_label_1
_geom_angle_atom_site_label_2
_geom_angle_atom_site_label_3
_geom_angle
N2 Pd1 N1 78.6(2)
N2 Pd1 Cl1 174.69(19)
N1 Pd1 Cl1 96.37(17)
N2 Pd1 Cl2 95.35(19)
N1 Pd1 Cl2 173.93(17)
Cl1 Pd1 Cl2 89.65(8)
C2 N2 C25 126.0(6)
C2 N2 Pd1 116.3(5)
C25 N2 Pd1 117.5(5)
C1 N1 C17 124.3(6)
C1 N1 Pd1 116.3(5)
C17 N1 Pd1 119.2(4)
C12 N3 C33 121.6(7)
C33 C34 C35 118.8(9)
C33 C34 C40 122.5(7)
C35 C34 C40 118.5(8)
C11 N4 C41 121.7(7)
C15 C14 C13 119.8(6)
C15 C14 H14 120.1
C13 C14 H14 120.1
C36 C37 C38 121.9(9)
C36 C37 H37 119.0
C38 C37 H37 119.0
C7 C8 C9 121.4(8)
C7 C8 H8 119.3
C9 C8 H8 119.3
C42 C43 C44 120.0(10)
C42 C43 H43 120.0
C44 C43 H43 120.0
C34 C33 C38 122.3(8)
C34 C33 N3 119.7(8)
C38 C33 N3 117.7(7)
C3 C16 C15 121.0(7)
C3 C16 H16 119.5
C15 C16 H16 119.5
C38 C39 H39A 109.5
C38 C39 H39B 109.5
H39A C39 H39B 109.5
C38 C39 H39C 109.5
H39A C39 H39C 109.5
H39B C39 H39C 109.5
C33 C38 C37 117.4(8)
C33 C38 C39 120.8(7)
C37 C38 C39 121.8(8)
C14 C13 C4 120.4(7)
C14 C13 C12 121.0(6)
C4 C13 C12 118.4(7)
C19 C18 C17 117.0(7)
C19 C18 C24 120.3(8)
C17 C18 C24 122.6(8)
C5 C6 C1 119.6(7)
C5 C6 C7 117.0(7)
C1 C6 C7 123.4(7)
C16 C3 C4 118.9(6)
C16 C3 C2 123.6(7)
C4 C3 C2 117.4(6)
C20 C21 C22 120.4(8)
C20 C21 H21 119.8
C22 C21 H21 119.8
C42 C41 C46 120.1(8)
C42 C41 N4 120.4(7)
C46 C41 N4 119.2(8)
C3 C4 C13 119.1(7)
C3 C4 C5 121.3(6)
C13 C4 C5 119.5(7)
N4 C11 C12 129.3(7)
N4 C11 C10 119.1(7)
C12 C11 C10 111.6(6)
C29 C30 C25 120.3(11)
C29 C30 C31 120.8(11)
C25 C30 C31 118.9(8)
N3 C12 C11 117.7(7)
N3 C12 C13 128.1(7)
C11 C12 C13 114.2(7)
C8 C7 C6 120.8(7)
C8 C7 H7 119.6
C6 C7 H7 119.6
C6 C5 C10 120.1(7)
C6 C5 C4 120.5(6)
C10 C5 C4 118.9(6)
C17 C22 C21 118.1(8)
C17 C22 C23 120.3(7)
C21 C22 C23 121.5(7)
C36 C35 C34 120.0(10)
C36 C35 H35 120.0
C34 C35 H35 120.0
C21 C20 C19 120.4(8)
C21 C20 H20 119.8
C19 C20 H20 119.8
N1 C1 C6 127.8(7)
N1 C1 C2 113.3(7)
C6 C1 C2 118.9(6)
C22 C23 H23A 109.5
C22 C23 H23B 109.5
H23A C23 H23B 109.5
C22 C23 H23C 109.5
H23A C23 H23C 109.5
H23B C23 H23C 109.5
N2 C2 C3 125.0(7)
N2 C2 C1 115.4(7)
C3 C2 C1 119.2(6)
C18 C19 C20 120.5(8)
C18 C19 H19 119.8
C20 C19 H19 119.8
C37 C36 C35 119.5(9)
C37 C36 H36 120.2
C35 C36 H36 120.2
C14 C15 C16 119.7(7)
C14 C15 H15 120.1
C16 C15 H15 120.1
C10 C9 C8 119.1(7)
C10 C9 H9 120.4
C8 C9 H9 120.4
C18 C24 H24A 109.5
C18 C24 H24B 109.5
H24A C24 H24B 109.5
C18 C24 H24C 109.5
H24A C24 H24C 109.5
H24B C24 H24C 109.5
C46 C47 H47A 109.5
C46 C47 H47B 109.5
H47A C47 H47B 109.5
C46 C47 H47C 109.5
H47A C47 H47C 109.5
H47B C47 H47C 109.5
C34 C40 H40A 109.5
C34 C40 H40B 109.5
H40A C40 H40B 109.5
C34 C40 H40C 109.5
H40A C40 H40C 109.5
H40B C40 H40C 109.5
C45 C44 C43 119.8(10)
C45 C44 H44 120.1
C43 C44 H44 120.1
C42 C48 H48A 109.5
C42 C48 H48B 109.5
H48A C48 H48B 109.5
C42 C48 H48C 109.5
H48A C48 H48C 109.5
H48B C48 H48C 109.5
C30 C29 C28 119.9(13)
C30 C29 H29 120.0
C28 C29 H29 120.0
C9 C10 C5 121.6(7)
C9 C10 C11 117.6(7)
C5 C10 C11 120.4(7)
C43 C42 C41 119.0(9)
C43 C42 C48 120.2(10)
C41 C42 C48 120.7(8)
C30 C25 C26 124.8(9)
C30 C25 N2 119.2(8)
C26 C25 N2 116.0(8)
C25 C26 C32 122.6(10)
C25 C26 C27 112.4(11)
C32 C26 C27 125.0(10)
C46 C45 C44 121.3(10)
C46 C45 H45 119.3
C44 C45 H45 119.3
C22 C17 C18 123.2(7)
C22 C17 N1 119.2(7)
C18 C17 N1 117.6(6)
C45 C46 C41 119.7(10)
C45 C46 C47 122.6(9)
C41 C46 C47 117.7(8)
C29 C28 C27 122.3(12)
C29 C28 H28 118.8
C27 C28 H28 118.8
C30 C31 H31A 109.5
C30 C31 H31B 109.5
H31A C31 H31B 109.5
C30 C31 H31C 109.5
H31A C31 H31C 109.5
H31B C31 H31C 109.5
C28 C27 C26 120.1(11)
C28 C27 H27 119.9
C26 C27 H27 119.9
C26 C32 H32A 109.5
C26 C32 H32B 109.5
H32A C32 H32B 109.5
C26 C32 H32C 109.5
H32A C32 H32C 109.5
H32B C32 H32C 109.5

loop_
_geom_bond_atom_site_label_1
_geom_bond_atom_site_label_2
_geom_bond_distance
Pd1 N2 2.026(6)
Pd1 N1 2.036(6)
Pd1 Cl1 2.278(2)
Pd1 Cl2 2.287(2)
N2 C2 1.276(10)
N2 C25 1.421(10)
N1 C1 1.298(9)
N1 C17 1.444(9)
N3 C12 1.284(10)
N3 C33 1.445(10)
C34 C33 1.359(12)
C34 C35 1.415(12)
C34 C40 1.545(14)
N4 C11 1.224(10)
N4 C41 1.464(10)
C14 C15 1.377(11)
C14 C13 1.395(11)
C14 H14 0.9500
C37 C36 1.353(13)
C37 C38 1.409(12)
C37 H37 0.9500
C8 C7 1.369(12)
C8 C9 1.385(11)
C8 H8 0.9500
C43 C42 1.362(13)
C43 C44 1.393(16)
C43 H43 0.9500
C33 C38 1.388(12)
C16 C3 1.384(11)
C16 C15 1.410(10)
C16 H16 0.9500
C39 C38 1.497(13)
C39 H39A 0.9800
C39 H39B 0.9800
C39 H39C 0.9800
C13 C4 1.413(10)
C13 C12 1.490(11)
C18 C19 1.391(12)
C18 C17 1.406(11)
C18 C24 1.506(11)
C6 C5 1.405(10)
C6 C1 1.447(11)
C6 C7 1.449(11)
C3 C4 1.405(10)
C3 C2 1.481(10)
C21 C20 1.378(13)
C21 C22 1.395(12)
C21 H21 0.9500
C41 C42 1.383(13)
C41 C46 1.388(12)
C4 C5 1.487(10)
C11 C12 1.480(11)
C11 C10 1.516(11)
C30 C29 1.345(14)
C30 C25 1.370(13)
C30 C31 1.501(16)
C7 H7 0.9500
C5 C10 1.407(11)
C22 C17 1.381(10)
C22 C23 1.504(12)
C35 C36 1.388(14)
C35 H35 0.9500
C20 C19 1.408(13)
C20 H20 0.9500
C1 C2 1.512(10)
C23 H23A 0.9800
C23 H23B 0.9800
C23 H23C 0.9800
C19 H19 0.9500
C36 H36 0.9500
C15 H15 0.9500
C9 C10 1.377(11)
C9 H9 0.9500
C24 H24A 0.9800
C24 H24B 0.9800
C24 H24C 0.9800
C47 C46 1.558(15)
C47 H47A 0.9800
C47 H47B 0.9800
C47 H47C 0.9800
C40 H40A 0.9800
C40 H40B 0.9800
C40 H40C 0.9800
C44 C45 1.353(17)
C44 H44 0.9500
C48 C42 1.515(12)
C48 H48A 0.9800
C48 H48B 0.9800
C48 H48C 0.9800
C29 C28 1.347(18)
C29 H29 0.9500
C25 C26 1.413(13)
C26 C32 1.439(18)
C26 C27 1.468(16)
C45 C46 1.337(14)
C45 H45 0.9500
C28 C27 1.394(18)
C28 H28 0.9500
C31 H31A 0.9800
C31 H31B 0.9800
C31 H31C 0.9800
C27 H27 0.9500
C32 H32A 0.9800
C32 H32B 0.9800
C32 H32C 0.9800

loop_
_geom_torsion_atom_site_label_1
_geom_torsion_atom_site_label_2
_geom_torsion_atom_site_label_3
_geom_torsion_atom_site_label_4
_geom_torsion
N1 Pd1 N2 C2 -0.7(5)
Cl1 Pd1 N2 C2 -20(2)
Cl2 Pd1 N2 C2 179.9(5)
N1 Pd1 N2 C25 175.4(6)
Cl1 Pd1 N2 C25 156.1(18)
Cl2 Pd1 N2 C25 -4.0(6)
N2 Pd1 N1 C1 0.0(5)
Cl1 Pd1 N1 C1 178.2(5)
Cl2 Pd1 N1 C1 6(2)
N2 Pd1 N1 C17 -175.9(5)
Cl1 Pd1 N1 C17 2.3(5)
Cl2 Pd1 N1 C17 -169.9(15)
C35 C34 C33 C38 1.3(13)
C40 C34 C33 C38 175.9(9)
C35 C34 C33 N3 -171.7(8)
C40 C34 C33 N3 3.0(13)
C12 N3 C33 C34 -77.9(11)
C12 N3 C33 C38 108.8(9)
C34 C33 C38 C37 1.2(13)
N3 C33 C38 C37 174.3(8)
C34 C33 C38 C39 -178.5(8)
N3 C33 C38 C39 -5.4(12)
C36 C37 C38 C33 -2.6(15)
C36 C37 C38 C39 177.1(9)
C15 C14 C13 C4 1.3(12)
C15 C14 C13 C12 -173.5(8)
C15 C16 C3 C4 5.5(12)
C15 C16 C3 C2 -170.7(7)
C11 N4 C41 C42 78.8(10)
C11 N4 C41 C46 -107.2(10)
C16 C3 C4 C13 -11.2(11)
C2 C3 C4 C13 165.2(7)
C16 C3 C4 C5 165.3(7)
C2 C3 C4 C5 -18.2(10)
C14 C13 C4 C3 8.0(11)
C12 C13 C4 C3 -177.1(7)
C14 C13 C4 C5 -168.6(7)
C12 C13 C4 C5 6.3(10)
C41 N4 C11 C12 6.2(14)
C41 N4 C11 C10 -174.0(7)
C33 N3 C12 C11 174.5(7)
C33 N3 C12 C13 -2.9(13)
N4 C11 C12 N3 49.6(13)
C10 C11 C12 N3 -130.2(8)
N4 C11 C12 C13 -132.6(9)
C10 C11 C12 C13 47.6(10)
C14 C13 C12 N3 -44.9(12)
C4 C13 C12 N3 140.3(9)
C14 C13 C12 C11 137.6(8)
C4 C13 C12 C11 -37.2(10)
C9 C8 C7 C6 3.1(14)
C5 C6 C7 C8 -3.0(12)
C1 C6 C7 C8 176.8(8)
C1 C6 C5 C10 -179.5(7)
C7 C6 C5 C10 0.3(11)
C1 C6 C5 C4 8.9(10)
C7 C6 C5 C4 -171.3(7)
C3 C4 C5 C6 7.5(10)
C13 C4 C5 C6 -176.0(7)
C3 C4 C5 C10 -164.2(7)
C13 C4 C5 C10 12.3(10)
C20 C21 C22 C17 -4.2(13)
C20 C21 C22 C23 177.9(8)
C33 C34 C35 C36 -2.6(15)
C40 C34 C35 C36 -177.4(10)
C22 C21 C20 C19 -0.6(14)
C17 N1 C1 C6 -0.7(12)
Pd1 N1 C1 C6 -176.4(6)
C17 N1 C1 C2 176.3(6)
Pd1 N1 C1 C2 0.6(8)
C5 C6 C1 N1 163.6(7)
C7 C6 C1 N1 -16.2(12)
C5 C6 C1 C2 -13.3(10)
C7 C6 C1 C2 166.9(7)
C25 N2 C2 C3 -1.0(12)
Pd1 N2 C2 C3 174.7(5)
C25 N2 C2 C1 -174.5(7)
Pd1 N2 C2 C1 1.2(8)
C16 C3 C2 N2 16.3(12)
C4 C3 C2 N2 -159.9(7)
C16 C3 C2 C1 -170.4(7)
C4 C3 C2 C1 13.3(10)
N1 C1 C2 N2 -1.2(9)
C6 C1 C2 N2 176.1(6)
N1 C1 C2 C3 -175.1(6)
C6 C1 C2 C3 2.2(10)
C17 C18 C19 C20 -1.0(13)
C24 C18 C19 C20 179.9(9)
C21 C20 C19 C18 3.3(14)
C38 C37 C36 C35 1.4(16)
C34 C35 C36 C37 1.2(16)
C13 C14 C15 C16 -7.2(12)
C3 C16 C15 C14 3.8(13)
C7 C8 C9 C10 -0.4(14)
C42 C43 C44 C45 0.5(16)
C25 C30 C29 C28 3.4(15)
C31 C30 C29 C28 -179.2(10)
C8 C9 C10 C5 -2.3(13)
C8 C9 C10 C11 171.3(8)
C6 C5 C10 C9 2.3(12)
C4 C5 C10 C9 174.1(7)
C6 C5 C10 C11 -171.1(7)
C4 C5 C10 C11 0.6(11)
N4 C11 C10 C9 -23.9(12)
C12 C11 C10 C9 155.9(8)
N4 C11 C10 C5 149.8(8)
C12 C11 C10 C5 -30.4(11)
C44 C43 C42 C41 0.4(14)
C44 C43 C42 C48 179.4(9)
C46 C41 C42 C43 -1.0(12)
N4 C41 C42 C43 172.9(8)
C46 C41 C42 C48 180.0(8)
N4 C41 C42 C48 -6.1(12)
C29 C30 C25 C26 -2.6(14)
C31 C30 C25 C26 -180.0(9)
C29 C30 C25 N2 178.7(8)
C31 C30 C25 N2 1.3(12)
C2 N2 C25 C30 -94.0(10)
Pd1 N2 C25 C30 90.4(8)
C2 N2 C25 C26 87.2(10)
Pd1 N2 C25 C26 -88.5(8)
C30 C25 C26 C32 -177.9(10)
N2 C25 C26 C32 0.9(14)
C30 C25 C26 C27 0.7(13)
N2 C25 C26 C27 179.5(8)
C43 C44 C45 C46 -0.9(17)
C21 C22 C17 C18 6.7(11)
C23 C22 C17 C18 -175.4(8)
C21 C22 C17 N1 -174.3(7)
C23 C22 C17 N1 3.6(11)
C19 C18 C17 C22 -4.1(12)
C24 C18 C17 C22 174.9(8)
C19 C18 C17 N1 176.9(7)
C24 C18 C17 N1 -4.1(11)
C1 N1 C17 C22 102.6(8)
Pd1 N1 C17 C22 -81.9(7)
C1 N1 C17 C18 -78.3(9)
Pd1 N1 C17 C18 97.2(7)
C44 C45 C46 C41 0.3(16)
C44 C45 C46 C47 -178.9(10)
C42 C41 C46 C45 0.7(14)
N4 C41 C46 C45 -173.3(9)
C42 C41 C46 C47 179.9(8)
N4 C41 C46 C47 5.9(12)
C30 C29 C28 C27 -2.6(17)
C29 C28 C27 C26 0.8(17)
C25 C26 C27 C28 0.1(14)
C32 C26 C27 C28 178.7(12)

loop_
_platon_squeeze_void_nr
_platon_squeeze_void_average_x
_platon_squeeze_void_average_y
_platon_squeeze_void_average_z
_platon_squeeze_void_volume
_platon_squeeze_void_count_electrons
1 0.000 0.000 0.500 489.0 161.9
2 0.000 0.500 1.000 489.0 161.4
